data_1526150
loop_
_publ_author_name
'Gout, D.'
'Jobic, S.'
'Evain, M.'
'Brec, R.'

_publ_section_title
;
 New antimony lanthanide disulfide dibromides Ln Sb S2 Br2 (Ln = La, Ce):
 crystal and electronic structures and optical properties
;
_journal_name_full 'Journal of Solid State Chemistry'
_journal_page_first 218
_journal_page_last 226
_journal_volume 158
_journal_year 2001
_chemical_formula_sum 'Br2 Ce0.5 La0.5 S2 Sb'
_chemical_name_systematic '(La0.5 Ce0.5) Sb S2 Br2'
_space_group_IT_number 14
_symmetry_space_group_name_Hall '-P 2ybc'
_symmetry_space_group_name_H-M 'P 1 21/c 1'
_cell_angle_alpha 90
_cell_angle_beta 104.3
_cell_angle_gamma 90
_cell_formula_units_Z 8
_cell_length_a 8.739
_cell_length_b 9.219
_cell_length_c 17.41
_cell_volume 1359.174
_citation_journal_id_ASTM JSSCBI
_cod_data_source_file Gout_JSSCBI_2001_1545.cif
_cod_data_source_block Br2Ce0.5La0.5S2Sb1
_cod_original_formula_sum 'Br2 Ce0.5 La0.5 S2 Sb1'
_cod_database_code 1526150

loop_
_symmetry_equiv_pos_as_xyz
x,y,z
-x,y+1/2,-z+1/2
-x,-y,-z
x,-y-1/2,z-1/2

loop_
_atom_site_label
_atom_site_type_symbol
_atom_site_fract_x
_atom_site_fract_y
_atom_site_fract_z
_atom_site_occupancy
_atom_site_U_iso_or_equiv
La1 La+3 0.3864 0.863 0.76355 0.5 0.0
Sb2 Sb+3 0.73 0.0437 0.9528 1 0.0
S3 S-2 0.6631 0.063 0.811 1 0.0
S2 S-2 0.3386 0.1642 0.6966 1 0.0
Br1 Br-1 0.5552 0.8729 0.6281 1 0.0
Br2 Br-1 0.0786 0.8706 0.6332 1 0.0
S1 S-2 0.0746 0.35 0.5525 1 0.0
Br3 Br-1 0.1578 0.6734 0.8346 1 0.0
La2 La+3 0.8777 0.8682 0.75564 0.5 0.0
S4 S-2 0.4748 0.3485 0.5534 1 0.0
Ce2 Ce+3 0.8777 0.8682 0.75564 0.5 0.0
Ce1 Ce+3 0.3864 0.863 0.76355 0.5 0.0
Br4 Br-1 0.8379 0.5588 0.6595 1 0.0
Sb1 Sb+3 0.2735 0.158 0.5543 1 0.0
